data_7224525
loop_
_publ_author_name
'Liu, Yun'
'Sun, Zhou'
'Li, Song'
'Xiang, Kuirong'
'Zhang, Yuan'
'Li, Ying'

_publ_section_title
;
 Mg(ClO4)2-Promoted [4 + 3] Cycloaddition of Oxindole Derivatives with
 Conjugated Dienes: Concise Synthesis of Spirocycloheptane Oxindole
 Derivatives
;
_journal_name_full 'RSC Adv.'
_journal_paper_doi 10.1039/C6RA03259A
_journal_year 2016
_chemical_formula_moiety 'C19 H17 N O2'
_chemical_formula_sum 'C19 H17 N O2'
_chemical_formula_weight 291.34
_chemical_name_systematic
;
 ? 
;
_space_group_crystal_system monoclinic
_space_group_IT_number 15
_space_group_name_Hall '-C 2yc'
_space_group_name_H-M_alt 'C 1 2/c 1'
_symmetry_space_group_name_Hall '-C 2yc'
_symmetry_space_group_name_H-M 'C 1 2/c 1'
_atom_sites_solution_hydrogens geom
_atom_sites_solution_primary iterative
_atom_sites_solution_secondary difmap
_audit_creation_date 2013-11-01
_audit_creation_method
;
Olex2 1.2
(compiled 2013.09.17 svn.r2790 for OlexSys, GUI svn.r4601)
;
_audit_update_record
;
2015-10-31 deposited with the CCDC.
2016-03-04 downloaded from the CCDC.
;
_cell_angle_alpha 90.00
_cell_angle_beta 98.426(3)
_cell_angle_gamma 90.00
_cell_formula_units_Z 8
_cell_length_a 16.9806(5)
_cell_length_b 8.6168(2)
_cell_length_c 20.4475(6)
_cell_measurement_reflns_used 4221
_cell_measurement_temperature 293(2)
_cell_measurement_theta_max 70.6710
_cell_measurement_theta_min 5.2550
_cell_volume 2959.55(14)
_computing_cell_refinement
;
CrysAlisPro, Agilent Technologies,
Version 1.171.36.28 (release 01-02-2013 CrysAlis171 .NET)
(compiled Feb  1 2013,16:14:44)
;
_computing_data_collection
;
CrysAlisPro, Agilent Technologies,
Version 1.171.36.28 (release 01-02-2013 CrysAlis171 .NET)
(compiled Feb  1 2013,16:14:44)
;
_computing_data_reduction
;
CrysAlisPro, Agilent Technologies,
Version 1.171.36.28 (release 01-02-2013 CrysAlis171 .NET)
(compiled Feb  1 2013,16:14:44)
;
_computing_molecular_graphics
;
O. V. Dolomanov, L. J. Bourhis, R. J. Gildea, J. A. K. Howard and H. Puschmann,
OLEX2: a complete structure solution, refinement and analysis program.
J. Appl. Cryst. (2009). 42, 339-341.
;
_computing_publication_material
;
O. V. Dolomanov, L. J. Bourhis, R. J. Gildea, J. A. K. Howard and H. Puschmann,
OLEX2: a complete structure solution, refinement and analysis program.
J. Appl. Cryst. (2009). 42, 339-341.
;
_computing_structure_refinement
;
SHELX, G.M. Sheldrick, Acta Cryst.
(2008). A64, 112-122
;
_computing_structure_solution 'SUPERFLIP, J. Appl. Cryst. (2007) 40, 786-790'
_diffrn_ambient_temperature 293(2)
_diffrn_detector_area_resol_mean 16.0733
_diffrn_measured_fraction_theta_full 0.9355
_diffrn_measured_fraction_theta_max 0.9938
_diffrn_measurement_details
;
  1 omega   27.00   53.00   1.0000    1.0000
omega____ theta____ kappa____ phi______ frames
    -        0.0000   57.0000    0.0000 26

  2 omega  -22.00   24.00   1.0000    1.0000
omega____ theta____ kappa____ phi______ frames
    -        0.0000   57.0000    0.0000 46

  3 omega  -52.00  -10.00   1.0000    1.0000
omega____ theta____ kappa____ phi______ frames
    -        0.0000  -57.0000 -180.0000 42

  4 omega   34.00  124.00   1.0000    2.0000
omega____ theta____ kappa____ phi______ frames
    -       56.0000   57.0000 -150.0000 90

  5 omega   39.00  103.00   1.0000    2.0000
omega____ theta____ kappa____ phi______ frames
    -       56.0000   57.0000  -30.0000 64

  6 omega   23.00  116.00   1.0000    2.0000
omega____ theta____ kappa____ phi______ frames
    -       56.0000 -125.0000   60.0000 93

  7 omega   34.00  100.00   1.0000    2.0000
omega____ theta____ kappa____ phi______ frames
    -       56.0000   57.0000  150.0000 66

  8 omega   42.00   74.00   1.0000    4.0000
omega____ theta____ kappa____ phi______ frames
    -      112.0000  -25.0000 -180.0000 32

  9 omega   46.00   72.00   1.0000    4.0000
omega____ theta____ kappa____ phi______ frames
    -      112.0000  -38.0000   60.0000 26

 10 omega   96.00  166.00   1.0000    4.0000
omega____ theta____ kappa____ phi______ frames
    -      112.0000   63.0000 -180.0000 70

 11 omega   38.00   94.00   1.0000    4.0000
omega____ theta____ kappa____ phi______ frames
    -      112.0000  -25.0000  -90.0000 56

 12 omega   52.00  103.00   1.0000    4.0000
omega____ theta____ kappa____ phi______ frames
    -      112.0000  -50.0000   60.0000 51

 13 omega  104.00  130.00   1.0000    4.0000
omega____ theta____ kappa____ phi______ frames
    -      112.0000   50.0000   30.0000 26

 14 omega   50.00   93.00   1.0000    4.0000
omega____ theta____ kappa____ phi______ frames
    -      112.0000  -25.0000 -150.0000 43

 15 omega   41.00  104.00   1.0000    4.0000
omega____ theta____ kappa____ phi______ frames
    -      112.0000  -50.0000 -180.0000 63

 16 omega   90.00  116.00   1.0000    4.0000
omega____ theta____ kappa____ phi______ frames
    -      112.0000 -111.0000  -90.0000 26

 17 omega   61.00   93.00   1.0000    4.0000
omega____ theta____ kappa____ phi______ frames
    -      112.0000  -25.0000    0.0000 32

 18 omega   71.00  108.00   1.0000    4.0000
omega____ theta____ kappa____ phi______ frames
    -      112.0000 -111.0000  120.0000 37

 19 omega  131.00  157.00   1.0000    4.0000
omega____ theta____ kappa____ phi______ frames
    -      112.0000   63.0000 -150.0000 26

 20 omega   39.00   91.00   1.0000    4.0000
omega____ theta____ kappa____ phi______ frames
    -      112.0000  -38.0000    0.0000 52

 21 omega   82.00  108.00   1.0000    4.0000
omega____ theta____ kappa____ phi______ frames
    -      112.0000   12.0000  150.0000 26

 22 omega  111.00  137.00   1.0000    4.0000
omega____ theta____ kappa____ phi______ frames
    -      112.0000   12.0000  150.0000 26

 23 omega   69.00   95.00   1.0000    4.0000
omega____ theta____ kappa____ phi______ frames
    -      112.0000  178.0000  -60.0000 26

 24 omega  121.00  147.00   1.0000    4.0000
omega____ theta____ kappa____ phi______ frames
    -      112.0000  178.0000  -60.0000 26

 25 omega   86.00  131.00   1.0000    4.0000
omega____ theta____ kappa____ phi______ frames
    -      112.0000   38.0000 -180.0000 45

 26 omega   71.00  108.00   1.0000    4.0000
omega____ theta____ kappa____ phi______ frames
    -      112.0000 -111.0000 -120.0000 37

 27 omega   45.00  113.00   1.0000    4.0000
omega____ theta____ kappa____ phi______ frames
    -      112.0000 -107.0000   67.0000 68

 28 omega  134.00  162.00   1.0000    4.0000
omega____ theta____ kappa____ phi______ frames
    -      112.0000   50.0000   30.0000 28

 29 omega   86.00  112.00   1.0000    4.0000
omega____ theta____ kappa____ phi______ frames
    -      112.0000   63.0000 -150.0000 26

 30 omega   40.00  113.00   1.0000    4.0000
omega____ theta____ kappa____ phi______ frames
    -      112.0000  -91.0000  -30.0000 73

 31 omega   50.00   75.00   1.0000    4.0000
omega____ theta____ kappa____ phi______ frames
    -      112.0000  -25.0000   60.0000 25

 32 omega   97.00  147.00   1.0000    4.0000
omega____ theta____ kappa____ phi______ frames
    -      112.0000  -80.0000   60.1860 50

 33 omega  102.00  132.00   1.0000    4.0000
omega____ theta____ kappa____ phi______ frames
    -      112.0000  178.0000  -30.0000 30

 34 omega   46.00   72.00   1.0000    4.0000
omega____ theta____ kappa____ phi______ frames
    -      112.0000  -80.0000   60.1860 26
;
_diffrn_measurement_device_type 'SuperNova, Dual, Cu at zero, Eos'
_diffrn_measurement_method '\w scans'
_diffrn_orient_matrix_UB_11 0.0818971000
_diffrn_orient_matrix_UB_12 -0.0763350000
_diffrn_orient_matrix_UB_13 -0.0006349000
_diffrn_orient_matrix_UB_21 0.0411157000
_diffrn_orient_matrix_UB_22 0.1556192000
_diffrn_orient_matrix_UB_23 0.0203052000
_diffrn_orient_matrix_UB_31 0.0032304000
_diffrn_orient_matrix_UB_32 -0.0436939000
_diffrn_orient_matrix_UB_33 0.0734287000
_diffrn_radiation_monochromator mirror
_diffrn_radiation_type 'Cu K\a'
_diffrn_radiation_wavelength 1.5418
_diffrn_reflns_av_R_equivalents 0.0354
_diffrn_reflns_av_unetI/netI 0.0323
_diffrn_reflns_limit_h_max 20
_diffrn_reflns_limit_h_min -20
_diffrn_reflns_limit_k_max 9
_diffrn_reflns_limit_k_min -10
_diffrn_reflns_limit_l_max 24
_diffrn_reflns_limit_l_min -17
_diffrn_reflns_number 8182
_diffrn_reflns_theta_full 70.00
_diffrn_reflns_theta_max 70.05
_diffrn_reflns_theta_min 5.27
_diffrn_source 'SuperNova (Cu) X-ray Source'
_exptl_absorpt_coefficient_mu 0.676
_exptl_absorpt_correction_T_max 1.00000
_exptl_absorpt_correction_T_min 0.69320
_exptl_absorpt_correction_type multi-scan
_exptl_absorpt_process_details
;
CrysAlisPro, Agilent Technologies,
Version 1.171.36.28 (release 01-02-2013 CrysAlis171 .NET)
(compiled Feb  1 2013,16:14:44)
Empirical absorption correction using spherical harmonics,
 implemented in SCALE3 ABSPACK scaling algorithm.
;
_exptl_crystal_colour 'clear light colourless'
_exptl_crystal_density_diffrn 1.308
_exptl_crystal_density_method 'not measured'
_exptl_crystal_description plate
_exptl_crystal_F_000 1232
_exptl_crystal_size_max 0.3400
_exptl_crystal_size_mid 0.1200
_exptl_crystal_size_min 0.0800
_refine_diff_density_max 0.506
_refine_diff_density_min -0.334
_refine_diff_density_rms 0.067
_refine_ls_extinction_method none
_refine_ls_goodness_of_fit_ref 1.070
_refine_ls_hydrogen_treatment mixed
_refine_ls_matrix_type full
_refine_ls_number_parameters 201
_refine_ls_number_reflns 2808
_refine_ls_number_restraints 0
_refine_ls_restrained_S_all 1.070
_refine_ls_R_factor_all 0.0680
_refine_ls_R_factor_gt 0.0639
_refine_ls_shift/su_max 0.000
_refine_ls_shift/su_mean 0.000
_refine_ls_structure_factor_coef Fsqd
_refine_ls_weighting_details 'calc w=1/[\s^2^(Fo^2^)+(0.1264P)^2^+0.8583P] where P=(Fo^2^+2Fc^2^)/3'
_refine_ls_weighting_scheme calc
_refine_ls_wR_factor_gt 0.1709
_refine_ls_wR_factor_ref 0.1780
_reflns_number_gt 2526
_reflns_number_total 2808
_reflns_threshold_expression >2sigma(I)
_cod_data_source_file c6ra03259a2.cif
_cod_data_source_block liuy1031
_cod_original_cell_volume 2959.57(14)
_cod_database_code 7224525
_reflns_odcompleteness_completeness 93.55
_reflns_odcompleteness_iscentric 1
_reflns_odcompleteness_theta 74.33
_olex2_refinement_description
;
1. Fixed Uiso
 At 1.2 times of:
  All C(H) groups, All C(H,H) groups
 At 1.5 times of:
  All C(H,H,H) groups
2.a Ternary CH refined with riding coordinates:
 C10(H10), C12(H12)
2.b Secondary CH2 refined with riding coordinates:
 C11(H11A,H11B)
2.c Aromatic/amide H refined with riding coordinates:
 C4(H4), C5(H5), C6(H6), C7(H7), C14(H14), C17(H17), C18(H18)
2.d Idealised Me refined as rotating group:
 C9(H9A,H9B,H9C), C19(H19A,H19B,H19C)
;

loop_
_space_group_symop_id
_space_group_symop_operation_xyz
1 'x, y, z'
2 '-x, y, -z+1/2'
3 'x+1/2, y+1/2, z'
4 '-x+1/2, y+1/2, -z+1/2'
5 '-x, -y, -z'
6 'x, -y, z-1/2'
7 '-x+1/2, -y+1/2, -z'
8 'x+1/2, -y+1/2, z-1/2'

loop_
_atom_site_label
_atom_site_type_symbol
_atom_site_fract_x
_atom_site_fract_y
_atom_site_fract_z
_atom_site_U_iso_or_equiv
_atom_site_adp_type
_atom_site_occupancy
_atom_site_symmetry_multiplicity
_atom_site_calc_flag
_atom_site_refinement_flags
O1 O 0.22785(7) 0.99205(12) 0.35835(6) 0.0345(3) Uani 1 1 d .
O2 O 0.38926(10) 0.69511(16) 0.36929(7) 0.0536(4) Uani 1 1 d .
N1 N 0.36828(8) 0.73102(15) 0.47646(7) 0.0356(4) Uani 1 1 d .
C1 C 0.37615(9) 0.77946(19) 0.41420(8) 0.0352(4) Uani 1 1 d .
C2 C 0.36897(9) 0.95870(18) 0.41232(7) 0.0308(4) Uani 1 1 d .
C3 C 0.35056(9) 0.99373(16) 0.48102(7) 0.0281(4) Uani 1 1 d .
C4 C 0.33387(10) 1.13132(19) 0.51046(8) 0.0364(4) Uani 1 1 d .
H4 H 0.3329 1.2243 0.4872 0.044 Uiso 1 1 calc R
C5 C 0.31835(12) 1.1292(2) 0.57570(9) 0.0447(5) Uani 1 1 d .
H5 H 0.3076 1.2215 0.5963 0.054 Uiso 1 1 calc R
C6 C 0.31897(12) 0.9909(2) 0.60978(9) 0.0456(5) Uani 1 1 d .
H6 H 0.3084 0.9915 0.6532 0.055 Uiso 1 1 calc R
C7 C 0.33499(11) 0.8505(2) 0.58072(9) 0.0419(4) Uani 1 1 d .
H7 H 0.3352 0.7574 0.6037 0.050 Uiso 1 1 calc R
C8 C 0.35061(9) 0.85535(18) 0.51623(8) 0.0313(4) Uani 1 1 d .
C9 C 0.37226(12) 0.5698(2) 0.49699(10) 0.0465(5) Uani 1 1 d .
H9A H 0.4118 0.5583 0.5353 0.070 Uiso 1 1 calc R
H9B H 0.3862 0.5065 0.4618 0.070 Uiso 1 1 calc R
H9C H 0.3214 0.5380 0.5075 0.070 Uiso 1 1 calc R
C10 C 0.45145(10) 1.0261(2) 0.39861(9) 0.0367(4) Uani 1 1 d .
H10 H 0.4964 0.9729 0.4248 0.044 Uiso 1 1 calc R
C11 C 0.45628(11) 1.0190(2) 0.32387(10) 0.0444(5) Uani 1 1 d .
H11A H 0.5103 1.0333 0.3149 0.053 Uiso 1 1 calc R
H11B H 0.4352 0.9223 0.3044 0.053 Uiso 1 1 calc R
C12 C 0.40273(12) 1.1581(2) 0.29963(9) 0.0462(5) Uani 1 1 d .
H12 H 0.4091 1.1946 0.2553 0.055 Uiso 1 1 calc R
C13 C 0.31874(10) 1.1090(2) 0.30642(8) 0.0388(4) Uani 1 1 d .
C14 C 0.24160(12) 1.1439(2) 0.27173(9) 0.0446(5) Uani 1 1 d .
H14 H 0.2301 1.2053 0.2341 0.054 Uiso 1 1 calc R
C15 C 0.18857(11) 1.0705(2) 0.30421(8) 0.0415(4) Uani 1 1 d .
C16 C 0.30741(9) 1.01709(18) 0.35769(8) 0.0317(4) Uani 1 1 d .
C17 C 0.45501(10) 1.2003(2) 0.40956(10) 0.0434(4) Uani 1 1 d .
H17 H 0.4732 1.2478 0.4498 0.052 Uiso 1 1 calc R
C18 C 0.42878(12) 1.2755(2) 0.35440(11) 0.0486(5) Uani 1 1 d .
H18 H 0.4265 1.3828 0.3497 0.058 Uiso 1 1 calc R
C19 C 0.10026(12) 1.0631(3) 0.29475(11) 0.0580(6) Uani 1 1 d .
H19A H 0.0836 0.9566 0.2942 0.087 Uiso 1 1 calc R
H19B H 0.0793 1.1113 0.2535 0.087 Uiso 1 1 calc R
H19C H 0.0808 1.1165 0.3304 0.087 Uiso 1 1 calc R

loop_
_atom_site_aniso_label
_atom_site_aniso_U_11
_atom_site_aniso_U_22
_atom_site_aniso_U_33
_atom_site_aniso_U_23
_atom_site_aniso_U_13
_atom_site_aniso_U_12
O1 0.0308(6) 0.0387(6) 0.0322(6) -0.0004(4) -0.0011(5) -0.0012(4)
O2 0.0770(10) 0.0408(7) 0.0427(7) -0.0115(6) 0.0076(6) 0.0042(6)
N1 0.0408(7) 0.0277(7) 0.0374(7) 0.0017(5) 0.0024(6) -0.0004(5)
C1 0.0360(8) 0.0341(8) 0.0337(8) -0.0029(6) -0.0007(6) 0.0011(6)
C2 0.0317(7) 0.0319(8) 0.0279(8) -0.0004(6) 0.0009(6) 0.0004(6)
C3 0.0272(7) 0.0301(8) 0.0255(7) 0.0013(5) -0.0015(6) -0.0001(5)
C4 0.0410(8) 0.0314(8) 0.0359(9) -0.0011(6) 0.0029(6) 0.0029(6)
C5 0.0494(10) 0.0471(10) 0.0374(9) -0.0112(7) 0.0058(7) 0.0059(8)
C6 0.0483(10) 0.0615(12) 0.0275(8) -0.0018(7) 0.0075(7) 0.0020(8)
C7 0.0454(9) 0.0466(10) 0.0337(9) 0.0091(7) 0.0061(7) -0.0021(7)
C8 0.0301(7) 0.0309(8) 0.0318(8) 0.0012(6) 0.0003(6) -0.0018(5)
C9 0.0545(10) 0.0277(8) 0.0561(11) 0.0048(8) 0.0042(8) -0.0005(7)
C10 0.0294(7) 0.0443(9) 0.0359(9) 0.0023(7) 0.0027(6) 0.0004(6)
C11 0.0396(9) 0.0555(11) 0.0406(10) 0.0012(8) 0.0146(8) 0.0006(7)
C12 0.0513(10) 0.0526(10) 0.0369(9) 0.0121(8) 0.0135(8) -0.0017(8)
C13 0.0439(9) 0.0432(9) 0.0291(8) 0.0032(7) 0.0044(7) 0.0025(7)
C14 0.0524(10) 0.0522(10) 0.0271(8) 0.0055(7) -0.0017(7) 0.0096(8)
C15 0.0416(9) 0.0468(10) 0.0325(8) -0.0036(7) -0.0061(6) 0.0071(7)
C16 0.0312(8) 0.0351(8) 0.0278(8) 0.0000(6) 0.0005(6) 0.0004(6)
C17 0.0373(8) 0.0450(10) 0.0481(10) -0.0018(7) 0.0068(7) -0.0123(7)
C18 0.0490(10) 0.0423(10) 0.0560(11) 0.0085(8) 0.0127(8) -0.0088(8)
C19 0.0414(10) 0.0715(14) 0.0560(12) -0.0070(10) -0.0096(8) 0.0058(9)

loop_
_atom_type_symbol
_atom_type_description
_atom_type_scat_dispersion_real
_atom_type_scat_dispersion_imag
_atom_type_scat_source
C C 0.0181 0.0091 'International Tables Vol C Tables 4.2.6.8 and 6.1.1.4'
H H 0.0000 0.0000 'International Tables Vol C Tables 4.2.6.8 and 6.1.1.4'
N N 0.0311 0.0180 'International Tables Vol C Tables 4.2.6.8 and 6.1.1.4'
O O 0.0492 0.0322 'International Tables Vol C Tables 4.2.6.8 and 6.1.1.4'

loop_
_geom_angle_atom_site_label_1
_geom_angle_atom_site_label_2
_geom_angle_atom_site_label_3
_geom_angle
C16 O1 C15 106.02(13)
C1 N1 C8 111.43(13)
C1 N1 C9 123.81(15)
C8 N1 C9 124.63(15)
O2 C1 N1 125.10(16)
O2 C1 C2 126.80(15)
N1 C1 C2 108.06(13)
C1 C2 C10 107.62(13)
C3 C2 C1 101.65(12)
C3 C2 C10 113.62(12)
C16 C2 C1 113.36(12)
C16 C2 C3 114.08(13)
C16 C2 C10 106.49(13)
C4 C3 C2 131.36(14)
C4 C3 C8 119.69(15)
C8 C3 C2 108.94(13)
C3 C4 H4 120.5
C3 C4 C5 119.06(15)
C5 C4 H4 120.5
C4 C5 H5 119.8
C6 C5 C4 120.31(16)
C6 C5 H5 119.8
C5 C6 H6 119.3
C5 C6 C7 121.49(17)
C7 C6 H6 119.3
C6 C7 H7 121.4
C8 C7 C6 117.24(16)
C8 C7 H7 121.4
C3 C8 N1 109.74(14)
C7 C8 N1 128.06(15)
C7 C8 C3 122.20(15)
N1 C9 H9A 109.5
N1 C9 H9B 109.5
N1 C9 H9C 109.5
H9A C9 H9B 109.5
H9A C9 H9C 109.5
H9B C9 H9C 109.5
C2 C10 H10 111.8
C11 C10 C2 109.78(13)
C11 C10 H10 111.8
C17 C10 C2 110.79(13)
C17 C10 H10 111.8
C17 C10 C11 100.29(14)
C10 C11 H11A 111.8
C10 C11 H11B 111.8
H11A C11 H11B 109.5
C12 C11 C10 99.97(14)
C12 C11 H11A 111.8
C12 C11 H11B 111.8
C11 C12 H12 114.0
C13 C12 C11 105.82(15)
C13 C12 H12 114.0
C13 C12 C18 107.07(15)
C18 C12 C11 100.69(16)
C18 C12 H12 114.0
C14 C13 C12 134.76(17)
C16 C13 C12 118.61(15)
C16 C13 C14 106.53(15)
C13 C14 H14 126.7
C15 C14 C13 106.62(15)
C15 C14 H14 126.7
O1 C15 C19 116.29(17)
C14 C15 O1 110.14(15)
C14 C15 C19 133.53(18)
O1 C16 C2 121.35(14)
C13 C16 O1 110.68(14)
C13 C16 C2 127.71(15)
C10 C17 H17 124.5
C18 C17 C10 110.98(17)
C18 C17 H17 124.5
C12 C18 H18 125.5
C17 C18 C12 109.10(17)
C17 C18 H18 125.5
C15 C19 H19A 109.5
C15 C19 H19B 109.5
C15 C19 H19C 109.5
H19A C19 H19B 109.5
H19A C19 H19C 109.5
H19B C19 H19C 109.5

loop_
_geom_bond_atom_site_label_1
_geom_bond_atom_site_label_2
_geom_bond_distance
O1 C15 1.382(2)
O1 C16 1.3701(19)
O2 C1 1.217(2)
N1 C1 1.365(2)
N1 C8 1.404(2)
N1 C9 1.450(2)
C1 C2 1.549(2)
C2 C3 1.514(2)
C2 C10 1.579(2)
C2 C16 1.501(2)
C3 C4 1.378(2)
C3 C8 1.393(2)
C4 H4 0.9300
C4 C5 1.397(3)
C5 H5 0.9300
C5 C6 1.380(3)
C6 H6 0.9300
C6 C7 1.392(3)
C7 H7 0.9300
C7 C8 1.383(2)
C9 H9A 0.9600
C9 H9B 0.9600
C9 H9C 0.9600
C10 H10 0.9800
C10 C11 1.544(2)
C10 C17 1.517(2)
C11 H11A 0.9700
C11 H11B 0.9700
C11 C12 1.542(3)
C12 H12 0.9800
C12 C13 1.513(2)
C12 C18 1.526(3)
C13 C14 1.427(2)
C13 C16 1.350(2)
C14 H14 0.9300
C14 C15 1.352(3)
C15 C19 1.485(3)
C17 H17 0.9300
C17 C18 1.320(3)
C18 H18 0.9300
C19 H19A 0.9600
C19 H19B 0.9600
C19 H19C 0.9600

loop_
_geom_torsion_atom_site_label_1
_geom_torsion_atom_site_label_2
_geom_torsion_atom_site_label_3
_geom_torsion_atom_site_label_4
_geom_torsion
O2 C1 C2 C3 178.55(17)
O2 C1 C2 C10 -61.8(2)
O2 C1 C2 C16 55.7(2)
N1 C1 C2 C3 -3.80(16)
N1 C1 C2 C10 115.85(14)
N1 C1 C2 C16 -126.67(14)
C1 N1 C8 C3 -3.17(18)
C1 N1 C8 C7 176.82(16)
C1 C2 C3 C4 -176.83(16)
C1 C2 C3 C8 1.95(15)
C1 C2 C10 C11 81.49(16)
C1 C2 C10 C17 -168.66(14)
C1 C2 C16 O1 68.34(18)
C1 C2 C16 C13 -118.10(18)
C2 C3 C4 C5 179.58(16)
C2 C3 C8 N1 0.48(17)
C2 C3 C8 C7 -179.51(14)
C2 C10 C11 C12 76.77(17)
C2 C10 C17 C18 -90.54(18)
C3 C2 C10 C11 -166.79(13)
C3 C2 C10 C17 -56.94(18)
C3 C2 C16 O1 -47.37(19)
C3 C2 C16 C13 126.18(18)
C3 C4 C5 C6 -0.7(3)
C4 C3 C8 N1 179.43(14)
C4 C3 C8 C7 -0.6(2)
C4 C5 C6 C7 0.1(3)
C5 C6 C7 C8 0.2(3)
C6 C7 C8 N1 179.99(16)
C6 C7 C8 C3 0.0(2)
C8 N1 C1 O2 -177.89(16)
C8 N1 C1 C2 4.40(17)
C8 C3 C4 C5 0.9(2)
C9 N1 C1 O2 -1.9(3)
C9 N1 C1 C2 -179.60(15)
C9 N1 C8 C3 -179.14(15)
C9 N1 C8 C7 0.9(3)
C10 C2 C3 C4 67.9(2)
C10 C2 C3 C8 -113.35(14)
C10 C2 C16 O1 -173.52(13)
C10 C2 C16 C13 0.0(2)
C10 C11 C12 C13 -70.62(17)
C10 C11 C12 C18 40.73(16)
C10 C17 C18 C12 1.1(2)
C11 C10 C17 C18 25.36(19)
C11 C12 C13 C14 -149.2(2)
C11 C12 C13 C16 35.0(2)
C11 C12 C18 C17 -27.19(19)
C12 C13 C14 C15 -176.3(2)
C12 C13 C16 O1 176.36(14)
C12 C13 C16 C2 2.2(3)
C13 C12 C18 C17 83.19(19)
C13 C14 C15 O1 0.8(2)
C13 C14 C15 C19 178.2(2)
C14 C13 C16 O1 -0.5(2)
C14 C13 C16 C2 -174.65(15)
C15 O1 C16 C2 175.54(14)
C15 O1 C16 C13 0.99(18)
C16 O1 C15 C14 -1.08(19)
C16 O1 C15 C19 -178.98(16)
C16 C2 C3 C4 -54.5(2)
C16 C2 C3 C8 124.33(14)
C16 C2 C10 C11 -40.36(17)
C16 C2 C10 C17 69.48(16)
C16 C13 C14 C15 -0.1(2)
C17 C10 C11 C12 -39.89(16)
C18 C12 C13 C14 104.0(2)
C18 C12 C13 C16 -71.8(2)
